data_7154021
loop_
_publ_author_name
'Cogswell, Thomas J.'
'Donald, Craig S.'
'Long, De-Liang'
'Marquez, Rodolfo'

_publ_section_title
;
 Short and efficient synthesis of fluorinated \d-lactams.
;
_journal_issue 3
_journal_name_full 'Organic &amp; biomolecular chemistry'
_journal_page_first 717
_journal_page_last 728
_journal_paper_doi 10.1039/c4ob01547a
_journal_volume 13
_journal_year 2015
_chemical_formula_sum 'C11 H12 F N O'
_chemical_formula_weight 193.22
_chemical_name_systematic
;
 ?
;
_space_group_crystal_system triclinic
_space_group_IT_number 2
_space_group_name_Hall '-P 1'
_space_group_name_H-M_alt 'P -1'
_symmetry_space_group_name_Hall '-P 1'
_symmetry_space_group_name_H-M 'P -1'
_atom_sites_solution_hydrogens geom
_atom_sites_solution_primary direct
_atom_sites_solution_secondary difmap
_audit_creation_method SHELXL-2013
_cell_angle_alpha 110.410(2)
_cell_angle_beta 96.980(2)
_cell_angle_gamma 92.353(2)
_cell_formula_units_Z 2
_cell_length_a 6.0469(2)
_cell_length_b 9.1864(3)
_cell_length_c 9.4011(3)
_cell_measurement_reflns_used 6489
_cell_measurement_temperature 150(2)
_cell_measurement_theta_max 26.4
_cell_measurement_theta_min 2.34
_cell_volume 483.85(3)
_computing_cell_refinement
;
CrysAlisPro, Agilent Technologies,
Version 1.171.35.11 (release 16-05-2011 CrysAlis171 .NET)
(compiled May 16 2011,17:55:39)
;
_computing_data_collection
;
CrysAlisPro, Agilent Technologies,
Version 1.171.35.11 (release 16-05-2011 CrysAlis171 .NET)
(compiled May 16 2011,17:55:39)
;
_computing_data_reduction
;
CrysAlisPro, Agilent Technologies,
Version 1.171.35.11 (release 16-05-2011 CrysAlis171 .NET)
(compiled May 16 2011,17:55:39)
;
_computing_molecular_graphics Mecurry
_computing_publication_material WinGX
_computing_structure_refinement 'SHELXL-2013 (Sheldrick, 2013)'
_computing_structure_solution 'SHELXS-97 (Sheldrick, 2008)'
_diffrn_ambient_temperature 150(2)
_diffrn_measured_fraction_theta_full 1.000
_diffrn_measured_fraction_theta_max 1.000
_diffrn_measurement_device_type 'Xcalibur, Atlas, Gemini Ultra'
_diffrn_measurement_method '\w & \p scans'
_diffrn_radiation_type MoK\a
_diffrn_radiation_wavelength 0.71073
_diffrn_reflns_av_R_equivalents 0.0315
_diffrn_reflns_av_unetI/netI 0.0174
_diffrn_reflns_Laue_measured_fraction_full 1.000
_diffrn_reflns_Laue_measured_fraction_max 1.000
_diffrn_reflns_limit_h_max 7
_diffrn_reflns_limit_h_min -7
_diffrn_reflns_limit_k_max 11
_diffrn_reflns_limit_k_min -11
_diffrn_reflns_limit_l_max 11
_diffrn_reflns_limit_l_min -11
_diffrn_reflns_number 14096
_diffrn_reflns_point_group_measured_fraction_full 1.000
_diffrn_reflns_point_group_measured_fraction_max 1.000
_diffrn_reflns_theta_full 25.242
_diffrn_reflns_theta_max 25.986
_diffrn_reflns_theta_min 2.336
_diffrn_source 'Enhance (Mo) X-ray Source'
_exptl_absorpt_coefficient_mu 0.098
_exptl_absorpt_correction_type none
_exptl_absorpt_process_details none
_exptl_crystal_colour colourless
_exptl_crystal_density_diffrn 1.326
_exptl_crystal_density_method none
_exptl_crystal_description block
_exptl_crystal_F_000 204
_exptl_crystal_size_max 0.160
_exptl_crystal_size_mid 0.120
_exptl_crystal_size_min 0.070
_refine_diff_density_max 0.23
_refine_diff_density_min -0.20
_refine_diff_density_rms 0.03
_refine_ls_extinction_coef 0.019(6)
_refine_ls_extinction_expression Fc^*^=kFc[1+0.001xFc^2^\l^3^/sin(2\q)]^-1/4^
_refine_ls_extinction_method SHELXL
_refine_ls_goodness_of_fit_ref 1.086
_refine_ls_hydrogen_treatment constr
_refine_ls_matrix_type full
_refine_ls_number_parameters 128
_refine_ls_number_reflns 1907
_refine_ls_number_restraints 0
_refine_ls_restrained_S_all 1.086
_refine_ls_R_factor_all 0.0396
_refine_ls_R_factor_gt 0.0349
_refine_ls_shift/su_max 0.001
_refine_ls_shift/su_mean 0.000
_refine_ls_structure_factor_coef Fsqd
_refine_ls_weighting_details 'w=1/[\s^2^(Fo^2^)+(0.0378P)^2^+0.1864P] where P=(Fo^2^+2Fc^2^)/3'
_refine_ls_weighting_scheme calc
_refine_ls_wR_factor_gt 0.0883
_refine_ls_wR_factor_ref 0.0921
_reflns_Friedel_coverage 0.000
_reflns_number_gt 1711
_reflns_number_total 1907
_reflns_threshold_expression 'I > 2\s(I)'
_cod_data_source_file c4ob01547a2.cif
_cod_data_source_block tc317
_cod_depositor_comments 'Adding full bibliography for 7154021.cif.'
_cod_database_code 7154021
_shelx_space_group_comment
;
The symmetry employed for this shelxl refinement is uniquely defined
by the following loop, which should always be used as a source of
symmetry information in preference to the above space-group names.
They are only intended as comments.
;
_shelx_estimated_absorpt_t_min 0.984
_shelx_estimated_absorpt_t_max 0.993
_shelxl_version_number 2013-4

loop_
_space_group_symop_operation_xyz
'x, y, z'
'-x, -y, -z'

loop_
_atom_site_label
_atom_site_type_symbol
_atom_site_fract_x
_atom_site_fract_y
_atom_site_fract_z
_atom_site_U_iso_or_equiv
_atom_site_adp_type
_atom_site_occupancy
_atom_site_site_symmetry_order
_atom_site_calc_flag
_atom_site_refinement_flags_posn
_atom_site_refinement_flags_adp
C1 C 0.9519(2) 0.69884(14) 0.67740(14) 0.0199(3) Uani 1 1 d . .
C2 C 0.9134(2) 0.83934(15) 0.81542(15) 0.0252(3) Uani 1 1 d . .
H2 H 0.9550 0.8167 0.9114 0.030 Uiso 1 1 calc R U
C3 C 0.6782(2) 0.88681(16) 0.80997(15) 0.0289(3) Uani 1 1 d . .
H3A H 0.6759 0.9931 0.8858 0.035 Uiso 1 1 calc R U
H3B H 0.5806 0.8145 0.8374 0.035 Uiso 1 1 calc R U
C4 C 0.5895(2) 0.88407(15) 0.65064(15) 0.0267(3) Uani 1 1 d . .
H4A H 0.6887 0.9541 0.6215 0.032 Uiso 1 1 calc R U
H4B H 0.4380 0.9211 0.6498 0.032 Uiso 1 1 calc R U
C5 C 0.5803(2) 0.71805(14) 0.53693(14) 0.0204(3) Uani 1 1 d . .
H5 H 0.4674 0.6528 0.5635 0.024 Uiso 1 1 calc R U
C6 C 0.5099(2) 0.70444(14) 0.37274(14) 0.0203(3) Uani 1 1 d . .
C7 C 0.2882(2) 0.65768(15) 0.30661(16) 0.0260(3) Uani 1 1 d . .
H7 H 0.1840 0.6333 0.3647 0.031 Uiso 1 1 calc R U
C8 C 0.2175(2) 0.64625(17) 0.15687(16) 0.0316(3) Uani 1 1 d . .
H8 H 0.0653 0.6149 0.1133 0.038 Uiso 1 1 calc R U
C9 C 0.3677(2) 0.68038(17) 0.07054(16) 0.0317(3) Uani 1 1 d . .
H9 H 0.3201 0.6706 -0.0327 0.038 Uiso 1 1 calc R U
C10 C 0.5883(2) 0.72897(17) 0.13642(16) 0.0303(3) Uani 1 1 d . .
H10 H 0.6919 0.7541 0.0783 0.036 Uiso 1 1 calc R U
C11 C 0.6592(2) 0.74125(15) 0.28633(15) 0.0254(3) Uani 1 1 d . .
H11 H 0.8108 0.7750 0.3303 0.030 Uiso 1 1 calc R U
N1 N 0.79856(17) 0.65529(12) 0.55254(12) 0.0200(3) Uani 1 1 d . .
H1 H 0.8310 0.5813 0.4708 0.024 Uiso 1 1 calc R U
O1 O 1.12428(14) 0.63207(11) 0.68528(10) 0.0252(2) Uani 1 1 d . .
F1 F 1.06059(14) 0.96212(10) 0.81591(10) 0.0410(3) Uani 1 1 d . .

loop_
_atom_site_aniso_label
_atom_site_aniso_U_11
_atom_site_aniso_U_22
_atom_site_aniso_U_33
_atom_site_aniso_U_23
_atom_site_aniso_U_13
_atom_site_aniso_U_12
C1 0.0202(6) 0.0208(6) 0.0189(6) 0.0072(5) 0.0033(5) 0.0012(5)
C2 0.0271(7) 0.0255(7) 0.0190(6) 0.0033(5) 0.0017(5) 0.0016(5)
C3 0.0332(7) 0.0303(7) 0.0202(7) 0.0035(5) 0.0059(5) 0.0119(6)
C4 0.0293(7) 0.0258(7) 0.0239(7) 0.0064(5) 0.0046(5) 0.0108(5)
C5 0.0182(6) 0.0225(6) 0.0216(6) 0.0087(5) 0.0037(5) 0.0037(5)
C6 0.0214(6) 0.0171(6) 0.0213(6) 0.0056(5) 0.0014(5) 0.0047(5)
C7 0.0220(7) 0.0264(7) 0.0287(7) 0.0095(5) 0.0018(5) 0.0020(5)
C8 0.0253(7) 0.0330(7) 0.0305(7) 0.0074(6) -0.0063(6) 0.0027(6)
C9 0.0375(8) 0.0341(8) 0.0214(7) 0.0084(6) -0.0022(6) 0.0116(6)
C10 0.0319(7) 0.0367(8) 0.0265(7) 0.0151(6) 0.0068(6) 0.0087(6)
C11 0.0217(6) 0.0302(7) 0.0251(7) 0.0113(6) 0.0016(5) 0.0033(5)
N1 0.0209(5) 0.0196(5) 0.0172(5) 0.0036(4) 0.0023(4) 0.0047(4)
O1 0.0217(5) 0.0282(5) 0.0215(5) 0.0044(4) 0.0000(4) 0.0064(4)
F1 0.0404(5) 0.0281(5) 0.0407(5) -0.0034(4) 0.0053(4) -0.0082(4)

loop_
_atom_type_symbol
_atom_type_description
_atom_type_scat_dispersion_real
_atom_type_scat_dispersion_imag
_atom_type_scat_source
C C 0.0033 0.0016 'International Tables Vol C Tables 4.2.6.8 and 6.1.1.4'
H H 0.0000 0.0000 'International Tables Vol C Tables 4.2.6.8 and 6.1.1.4'
N N 0.0061 0.0033 'International Tables Vol C Tables 4.2.6.8 and 6.1.1.4'
O O 0.0106 0.0060 'International Tables Vol C Tables 4.2.6.8 and 6.1.1.4'
F F 0.0171 0.0103 'International Tables Vol C Tables 4.2.6.8 and 6.1.1.4'

loop_
_geom_angle_atom_site_label_1
_geom_angle_atom_site_label_2
_geom_angle_atom_site_label_3
_geom_angle
O1 C1 N1 122.98(11)
O1 C1 C2 119.02(11)
N1 C1 C2 117.99(11)
F1 C2 C3 109.28(11)
F1 C2 C1 105.26(10)
C3 C2 C1 114.57(11)
C2 C3 C4 110.54(11)
C3 C4 C5 108.93(11)
N1 C5 C6 110.21(10)
N1 C5 C4 109.99(10)
C6 C5 C4 113.18(10)
C7 C6 C11 118.71(12)
C7 C6 C5 119.32(11)
C11 C6 C5 121.95(11)
C8 C7 C6 120.74(13)
C9 C8 C7 120.29(13)
C8 C9 C10 119.25(13)
C9 C10 C11 120.56(13)
C10 C11 C6 120.43(12)
C1 N1 C5 126.83(10)

loop_
_geom_bond_atom_site_label_1
_geom_bond_atom_site_label_2
_geom_bond_distance
C1 O1 1.2382(15)
C1 N1 1.3325(16)
C1 C2 1.5277(17)
C2 F1 1.4061(15)
C2 C3 1.5046(18)
C3 C4 1.5197(18)
C4 C5 1.5210(17)
C5 N1 1.4731(15)
C5 C6 1.5103(17)
C6 C7 1.3897(18)
C6 C11 1.3908(18)
C7 C8 1.3866(19)
C8 C9 1.384(2)
C9 C10 1.386(2)
C10 C11 1.3860(19)
